data_2231905
loop_
_publ_author_name
'Fun, Hoong-Kun'
'Asik, Safra Izuani Jama'
'Himaja, M.'
'Munirajasekhar, D.'
'Sarojini, B. K.'

_publ_section_title
;
 7-Chloro-3-phenylbenzo[4,5]thiazolo[2,3-<i>c</i>][1,2,4]triazole
;
_journal_coeditor_code HB6414
_journal_issue 10
_journal_name_full 'Acta Crystallographica Section E'
_journal_page_first o2810
_journal_paper_doi 10.1107/S1600536811039456
_journal_volume 67
_journal_year 2011
_chemical_formula_iupac 'C14 H8 Cl N3 S'
_chemical_formula_moiety 'C14 H8 Cl N3 S'
_chemical_formula_sum 'C14 H8 Cl N3 S'
_chemical_formula_weight 285.74
_chemical_name_systematic
;
7-Chloro-3-phenylbenzo[4,5]thiazolo[2,3-<i>c</i>][1,2,4]triazole
;
_space_group_IT_number 14
_symmetry_cell_setting monoclinic
_symmetry_space_group_name_Hall '-P 2ybc'
_symmetry_space_group_name_H-M 'P 1 21/c 1'
_atom_sites_solution_hydrogens geom
_atom_sites_solution_primary direct
_atom_sites_solution_secondary difmap
_audit_creation_method SHELXL-97
_cell_angle_alpha 90.00
_cell_angle_beta 91.7700(10)
_cell_angle_gamma 90.00
_cell_formula_units_Z 4
_cell_length_a 16.9941(13)
_cell_length_b 5.8895(5)
_cell_length_c 12.0930(9)
_cell_measurement_reflns_used 6868
_cell_measurement_temperature 296(2)
_cell_measurement_theta_max 31.40
_cell_measurement_theta_min 2.40
_cell_volume 1209.77(16)
_computing_cell_refinement 'SAINT (Bruker, 2009)'
_computing_data_collection 'APEX2 (Bruker, 2009)'
_computing_data_reduction 'SAINT (Bruker, 2009)'
_computing_molecular_graphics 'SHELXTL (Sheldrick, 2008)'
_computing_publication_material
;
SHELXTL (Sheldrick, 2008) and PLATON (Spek, 2009)
;
_computing_structure_refinement 'SHELXTL (Sheldrick, 2008)'
_computing_structure_solution 'SHELXTL (Sheldrick, 2008)'
_diffrn_ambient_temperature 296(2)
_diffrn_measured_fraction_theta_full 0.987
_diffrn_measured_fraction_theta_max 0.987
_diffrn_measurement_device_type 'Bruker APEX DUO CCD'
_diffrn_measurement_method '\f and \w'
_diffrn_radiation_monochromator graphite
_diffrn_radiation_source 'fine-focus sealed tube'
_diffrn_radiation_type MoK\a
_diffrn_radiation_wavelength 0.71073
_diffrn_reflns_av_R_equivalents 0.0205
_diffrn_reflns_av_sigmaI/netI 0.0188
_diffrn_reflns_limit_h_max 25
_diffrn_reflns_limit_h_min -23
_diffrn_reflns_limit_k_max 6
_diffrn_reflns_limit_k_min -8
_diffrn_reflns_limit_l_max 17
_diffrn_reflns_limit_l_min -17
_diffrn_reflns_number 14981
_diffrn_reflns_theta_full 31.69
_diffrn_reflns_theta_max 31.69
_diffrn_reflns_theta_min 2.40
_diffrn_standards_number 0
_exptl_absorpt_coefficient_mu 0.474
_exptl_absorpt_correction_T_max 0.9186
_exptl_absorpt_correction_T_min 0.8282
_exptl_absorpt_correction_type multi-scan
_exptl_absorpt_process_details '(<i>SADABS</i>; Bruker, 2009)'
_exptl_crystal_colour colourless
_exptl_crystal_density_diffrn 1.569
_exptl_crystal_density_method 'not measured'
_exptl_crystal_description block
_exptl_crystal_F_000 584
_exptl_crystal_size_max 0.41
_exptl_crystal_size_mid 0.31
_exptl_crystal_size_min 0.18
_refine_diff_density_max 0.301
_refine_diff_density_min -0.230
_refine_ls_extinction_method none
_refine_ls_goodness_of_fit_ref 1.015
_refine_ls_hydrogen_treatment constr
_refine_ls_matrix_type full
_refine_ls_number_parameters 172
_refine_ls_number_reflns 4033
_refine_ls_number_restraints 0
_refine_ls_restrained_S_all 1.015
_refine_ls_R_factor_all 0.0417
_refine_ls_R_factor_gt 0.0329
_refine_ls_shift/su_max_lt 0.001
_refine_ls_shift/su_mean 0.000
_refine_ls_structure_factor_coef Fsqd
_refine_ls_weighting_details 'calc w=1/[\s^2^(Fo^2^)+(0.0510P)^2^+0.2986P] where P=(Fo^2^+2Fc^2^)/3'
_refine_ls_weighting_scheme calc
_refine_ls_wR_factor_gt 0.0943
_refine_ls_wR_factor_ref 0.1005
_reflns_number_gt 3342
_reflns_number_total 4033
_reflns_threshold_expression I>2\s(I)
_cod_data_source_file hb6414.cif
_cod_data_source_block I
_cod_original_sg_symbol_H-M 'P 21/c'
_cod_database_code 2231905
_cod_database_fobs_code 2231905

loop_
_symmetry_equiv_pos_as_xyz
'x, y, z'
'-x, y+1/2, -z+1/2'
'-x, -y, -z'
'x, -y-1/2, z-1/2'

loop_
_atom_site_type_symbol
_atom_site_label
_atom_site_fract_x
_atom_site_fract_y
_atom_site_fract_z
_atom_site_U_iso_or_equiv
_atom_site_adp_type
_atom_site_calc_flag
_atom_site_refinement_flags
_atom_site_occupancy
_atom_site_symmetry_multiplicity
S S1 0.14776(2) 0.26324(6) 0.56813(2) 0.04078(10) Uani d . 1 1
Cl Cl1 0.03783(2) 1.00056(7) 0.32558(4) 0.05570(12) Uani d . 1 1
N N1 0.24962(6) 0.23101(16) 0.41312(8) 0.03099(19) Uani d . 1 1
N N2 0.31988(7) -0.07810(19) 0.44194(8) 0.0384(2) Uani d . 1 1
N N3 0.26554(7) -0.06213(19) 0.52726(9) 0.0401(2) Uani d . 1 1
C C1 0.35771(8) -0.0067(2) 0.19026(10) 0.0383(3) Uani d . 1 1
H H1A 0.3299 -0.1423 0.1940 0.046 Uiso calc R 1 1
C C2 0.40171(9) 0.0410(3) 0.09818(11) 0.0454(3) Uani d . 1 1
H H2A 0.4029 -0.0621 0.0400 0.055 Uiso calc R 1 1
C C3 0.44371(8) 0.2413(3) 0.09278(12) 0.0455(3) Uani d . 1 1
H H3A 0.4736 0.2719 0.0314 0.055 Uiso calc R 1 1
C C4 0.44144(8) 0.3969(2) 0.17883(11) 0.0430(3) Uani d . 1 1
H H4A 0.4698 0.5316 0.1750 0.052 Uiso calc R 1 1
C C5 0.39691(7) 0.3515(2) 0.27057(10) 0.0371(2) Uani d . 1 1
H H5A 0.3948 0.4566 0.3278 0.045 Uiso calc R 1 1
C C6 0.35531(6) 0.1482(2) 0.27673(9) 0.0309(2) Uani d . 1 1
C C7 0.30952(7) 0.0965(2) 0.37544(9) 0.0316(2) Uani d . 1 1
C C8 0.22587(7) 0.1233(2) 0.50709(9) 0.0344(2) Uani d . 1 1
C C9 0.20460(6) 0.42020(19) 0.38183(9) 0.0297(2) Uani d . 1 1
C C10 0.21108(7) 0.5535(2) 0.28811(9) 0.0340(2) Uani d . 1 1
H H10A 0.2495 0.5239 0.2369 0.041 Uiso calc R 1 1
C C11 0.15893(8) 0.7317(2) 0.27264(11) 0.0382(3) Uani d . 1 1
H H11A 0.1620 0.8234 0.2103 0.046 Uiso calc R 1 1
C C12 0.10195(7) 0.7744(2) 0.34998(11) 0.0383(3) Uani d . 1 1
C C13 0.09432(7) 0.6425(2) 0.44419(10) 0.0386(3) Uani d . 1 1
H H13A 0.0559 0.6734 0.4952 0.046 Uiso calc R 1 1
C C14 0.14623(7) 0.4629(2) 0.45909(9) 0.0334(2) Uani d . 1 1

loop_
_atom_site_aniso_label
_atom_site_aniso_U_11
_atom_site_aniso_U_22
_atom_site_aniso_U_33
_atom_site_aniso_U_12
_atom_site_aniso_U_13
_atom_site_aniso_U_23
S1 0.04819(18) 0.04410(18) 0.03082(15) -0.00110(13) 0.01342(12) 0.00439(12)
Cl1 0.0502(2) 0.0465(2) 0.0703(3) 0.01117(15) -0.00102(16) 0.00577(17)
N1 0.0376(5) 0.0308(5) 0.0248(4) -0.0036(4) 0.0054(3) 0.0017(3)
N2 0.0467(5) 0.0359(5) 0.0328(5) 0.0011(4) 0.0035(4) 0.0031(4)
N3 0.0516(6) 0.0377(5) 0.0313(5) -0.0006(5) 0.0058(4) 0.0061(4)
C1 0.0435(6) 0.0336(6) 0.0379(6) -0.0007(5) 0.0065(5) -0.0041(5)
C2 0.0540(7) 0.0473(7) 0.0357(6) 0.0068(6) 0.0112(5) -0.0061(5)
C3 0.0442(7) 0.0528(8) 0.0403(6) 0.0066(6) 0.0146(5) 0.0078(6)
C4 0.0399(6) 0.0421(7) 0.0475(7) -0.0046(5) 0.0072(5) 0.0075(5)
C5 0.0394(6) 0.0360(6) 0.0362(6) -0.0041(5) 0.0037(4) -0.0035(5)
C6 0.0319(5) 0.0317(5) 0.0292(5) 0.0004(4) 0.0026(4) 0.0001(4)
C7 0.0361(5) 0.0306(5) 0.0283(5) -0.0018(4) 0.0027(4) -0.0017(4)
C8 0.0436(6) 0.0353(6) 0.0246(5) -0.0056(5) 0.0054(4) 0.0032(4)
C9 0.0342(5) 0.0289(5) 0.0261(4) -0.0042(4) 0.0022(4) -0.0007(4)
C10 0.0384(5) 0.0351(6) 0.0288(5) -0.0050(4) 0.0040(4) 0.0021(4)
C11 0.0412(6) 0.0370(6) 0.0361(6) -0.0036(5) -0.0017(4) 0.0066(5)
C12 0.0364(5) 0.0334(6) 0.0449(6) -0.0014(4) -0.0027(5) 0.0004(5)
C13 0.0367(6) 0.0395(6) 0.0398(6) -0.0018(5) 0.0061(4) -0.0038(5)
C14 0.0373(5) 0.0343(5) 0.0288(5) -0.0049(4) 0.0054(4) -0.0003(4)

loop_
_atom_type_symbol
_atom_type_description
_atom_type_scat_dispersion_real
_atom_type_scat_dispersion_imag
_atom_type_scat_source
C C 0.0033 0.0016 'International Tables Vol C Tables 4.2.6.8 and 6.1.1.4'
H H 0.0000 0.0000 'International Tables Vol C Tables 4.2.6.8 and 6.1.1.4'
N N 0.0061 0.0033 'International Tables Vol C Tables 4.2.6.8 and 6.1.1.4'
S S 0.1246 0.1234 'International Tables Vol C Tables 4.2.6.8 and 6.1.1.4'
Cl Cl 0.1484 0.1585 'International Tables Vol C Tables 4.2.6.8 and 6.1.1.4'

loop_
_geom_angle_atom_site_label_1
_geom_angle_atom_site_label_2
_geom_angle_atom_site_label_3
_geom_angle
C8 S1 C14 89.57(5)
C8 N1 C7 104.31(10)
C8 N1 C9 114.84(10)
C7 N1 C9 140.59(9)
C7 N2 N3 108.51(10)
C8 N3 N2 105.43(10)
C6 C1 C2 119.94(12)
C6 C1 H1A 120.0
C2 C1 H1A 120.0
C3 C2 C1 120.18(13)
C3 C2 H2A 119.9
C1 C2 H2A 119.9
C2 C3 C4 120.13(12)
C2 C3 H3A 119.9
C4 C3 H3A 119.9
C3 C4 C5 120.03(13)
C3 C4 H4A 120.0
C5 C4 H4A 120.0
C4 C5 C6 119.88(12)
C4 C5 H5A 120.1
C6 C5 H5A 120.1
C1 C6 C5 119.83(10)
C1 C6 C7 120.08(11)
C5 C6 C7 120.09(10)
N2 C7 N1 109.50(10)
N2 C7 C6 126.31(11)
N1 C7 C6 124.17(10)
N3 C8 N1 112.25(10)
N3 C8 S1 135.45(9)
N1 C8 S1 112.26(9)
C10 C9 N1 128.07(10)
C10 C9 C14 121.17(11)
N1 C9 C14 110.75(10)
C11 C10 C9 118.29(11)
C11 C10 H10A 120.9
C9 C10 H10A 120.9
C10 C11 C12 120.20(12)
C10 C11 H11A 119.9
C12 C11 H11A 119.9
C11 C12 C13 122.41(12)
C11 C12 Cl1 118.02(10)
C13 C12 Cl1 119.57(10)
C14 C13 C12 117.30(11)
C14 C13 H13A 121.3
C12 C13 H13A 121.3
C13 C14 C9 120.62(11)
C13 C14 S1 126.87(9)
C9 C14 S1 112.50(9)

loop_
_geom_bond_atom_site_label_1
_geom_bond_atom_site_label_2
_geom_bond_distance
S1 C8 1.7454(13)
S1 C14 1.7663(12)
Cl1 C12 1.7405(13)
N1 C8 1.3729(13)
N1 C7 1.3783(15)
N1 C9 1.3972(14)
N2 C7 1.3140(16)
N2 N3 1.4088(15)
N3 C8 1.3026(17)
C1 C6 1.3895(16)
C1 C2 1.3891(18)
C1 H1A 0.9300
C2 C3 1.381(2)
C2 H2A 0.9300
C3 C4 1.388(2)
C3 H3A 0.9300
C4 C5 1.3881(17)
C4 H4A 0.9300
C5 C6 1.3935(16)
C5 H5A 0.9300
C6 C7 1.4768(15)
C9 C10 1.3860(15)
C9 C14 1.4062(15)
C10 C11 1.3826(17)
C10 H10A 0.9300
C11 C12 1.3898(19)
C11 H11A 0.9300
C12 C13 1.3882(18)
C13 C14 1.3856(17)
C13 H13A 0.9300

loop_
_geom_hbond_atom_site_label_D
_geom_hbond_atom_site_label_H
_geom_hbond_atom_site_label_A
_geom_hbond_site_symmetry_A
_geom_hbond_distance_DH
_geom_hbond_distance_HA
_geom_hbond_distance_DA
_geom_hbond_angle_DHA
_geom_hbond_publ_flag
C10 H10A N3 4_565 0.93 2.57 3.3135(16) 138 yes
C4 H4A Cg3 2_655 0.93 2.92 3.5851(15) 130 yes

loop_
_geom_torsion_atom_site_label_1
_geom_torsion_atom_site_label_2
_geom_torsion_atom_site_label_3
_geom_torsion_atom_site_label_4
_geom_torsion
C7 N2 N3 C8 -0.41(14)
C6 C1 C2 C3 0.6(2)
C1 C2 C3 C4 -0.7(2)
C2 C3 C4 C5 0.0(2)
C3 C4 C5 C6 0.8(2)
C2 C1 C6 C5 0.19(19)
C2 C1 C6 C7 -179.13(12)
C4 C5 C6 C1 -0.91(18)
C4 C5 C6 C7 178.41(11)
N3 N2 C7 N1 0.01(13)
N3 N2 C7 C6 178.56(11)
C8 N1 C7 N2 0.37(13)
C9 N1 C7 N2 -172.89(13)
C8 N1 C7 C6 -178.22(10)
C9 N1 C7 C6 8.5(2)
C1 C6 C7 N2 59.23(17)
C5 C6 C7 N2 -120.09(14)
C1 C6 C7 N1 -122.43(13)
C5 C6 C7 N1 58.25(16)
N2 N3 C8 N1 0.66(14)
N2 N3 C8 S1 178.15(11)
C7 N1 C8 N3 -0.66(13)
C9 N1 C8 N3 174.63(10)
C7 N1 C8 S1 -178.75(8)
C9 N1 C8 S1 -3.47(13)
C14 S1 C8 N3 -175.12(14)
C14 S1 C8 N1 2.37(9)
C8 N1 C9 C10 -175.66(11)
C7 N1 C9 C10 -2.9(2)
C8 N1 C9 C14 2.82(14)
C7 N1 C9 C14 175.61(13)
N1 C9 C10 C11 178.84(11)
C14 C9 C10 C11 0.51(17)
C9 C10 C11 C12 0.20(18)
C10 C11 C12 C13 -0.4(2)
C10 C11 C12 Cl1 -179.79(9)
C11 C12 C13 C14 -0.12(19)
Cl1 C12 C13 C14 179.26(9)
C12 C13 C14 C9 0.83(17)
C12 C13 C14 S1 -177.69(9)
C10 C9 C14 C13 -1.05(17)
N1 C9 C14 C13 -179.65(10)
C10 C9 C14 S1 177.67(9)
N1 C9 C14 S1 -0.93(12)
C8 S1 C14 C13 177.83(12)
C8 S1 C14 C9 -0.79(9)

loop_
_cod_related_entry_id
_cod_related_entry_database
_cod_related_entry_code
1 ChemSpider 30657032
